data_7039385
loop_
_publ_author_name
'\<Skoch, Karel'
'Uhl\'ik, Filip'
'C\'isa\<rov\'a, Ivana'
'\<St\<epni\<cka, Petr'

_publ_section_title
;
 Silver(i) complexes with 1'-(diphenylphosphino)-1-cyanoferrocene: the art
 of improvisation in coordination.
;
_journal_issue 26
_journal_name_full 'Dalton transactions (Cambridge, England : 2003)'
_journal_page_first 10655
_journal_page_last 10671
_journal_paper_doi 10.1039/c6dt01843b
_journal_volume 45
_journal_year 2016
_chemical_formula_moiety 'C92 H72 Ag2 Cl2 Fe4 N4 P4, C H2 Cl2'
_chemical_formula_sum 'C93 H74 Ag2 Cl4 Fe4 N4 P4'
_chemical_formula_weight 1952.38
_chemical_name_systematic
; 
 ? 
;
_space_group_IT_number 2
_symmetry_cell_setting triclinic
_symmetry_space_group_name_Hall '-P 1'
_symmetry_space_group_name_H-M 'P -1'
_atom_sites_solution_hydrogens geom
_atom_sites_solution_primary direct
_atom_sites_solution_secondary difmap
_audit_creation_method SHELXL-97
_audit_update_record
;
2016-03-24 deposited with the CCDC.
2016-06-01 downloaded from the CCDC.
;
_cell_angle_alpha 64.3940(10)
_cell_angle_beta 77.5680(10)
_cell_angle_gamma 74.7520(10)
_cell_formula_units_Z 2
_cell_length_a 14.8421(4)
_cell_length_b 16.8593(5)
_cell_length_c 18.7465(5)
_cell_measurement_reflns_used 9960
_cell_measurement_temperature 150(2)
_cell_measurement_theta_max 27.51
_cell_measurement_theta_min 2.16
_cell_volume 4053.3(2)
_computing_cell_refinement 'Bruker SAINT'
_computing_data_collection 'Bruker Instrument Service v2012.12.0.3'
_computing_data_reduction 'Bruker SAINT'
_computing_molecular_graphics 'PLATON (Spek, 2003)'
_computing_publication_material 'PLATON (Spek, 2003)'
_computing_structure_refinement 'SHELXL-97 (Sheldrick, 2008)'
_computing_structure_solution 'SHELXS-97 (Sheldrick, 2008)'
_diffrn_ambient_temperature 150(2)
_diffrn_measured_fraction_theta_full 0.999
_diffrn_measured_fraction_theta_max 0.999
_diffrn_measurement_device_type 'Bruker APEX-II CCD'
_diffrn_measurement_method '\f and \w scans'
_diffrn_radiation_monochromator graphite
_diffrn_radiation_source 'fine-focus sealed tube'
_diffrn_radiation_type MoK\a
_diffrn_radiation_wavelength 0.71073
_diffrn_reflns_av_R_equivalents 0.0259
_diffrn_reflns_av_sigmaI/netI 0.0311
_diffrn_reflns_limit_h_max 19
_diffrn_reflns_limit_h_min -18
_diffrn_reflns_limit_k_max 21
_diffrn_reflns_limit_k_min -21
_diffrn_reflns_limit_l_max 24
_diffrn_reflns_limit_l_min -20
_diffrn_reflns_number 61134
_diffrn_reflns_theta_full 27.50
_diffrn_reflns_theta_max 27.50
_diffrn_reflns_theta_min 1.21
_exptl_absorpt_coefficient_mu 1.432
_exptl_absorpt_correction_T_max 0.763
_exptl_absorpt_correction_T_min 0.707
_exptl_absorpt_correction_type numerical
_exptl_absorpt_process_details 'SADABS V2012/1 (Bruker AXS Inc.)'
_exptl_crystal_colour orange
_exptl_crystal_density_diffrn 1.600
_exptl_crystal_density_method 'not measured'
_exptl_crystal_description prism
_exptl_crystal_F_000 1972
_exptl_crystal_size_max 0.26
_exptl_crystal_size_mid 0.22
_exptl_crystal_size_min 0.20
_refine_diff_density_max 2.049
_refine_diff_density_min -1.552
_refine_diff_density_rms 0.078
_refine_ls_extinction_method none
_refine_ls_goodness_of_fit_ref 1.020
_refine_ls_hydrogen_treatment constr
_refine_ls_matrix_type full
_refine_ls_number_parameters 1045
_refine_ls_number_reflns 18596
_refine_ls_number_restraints 72
_refine_ls_restrained_S_all 1.027
_refine_ls_R_factor_all 0.0419
_refine_ls_R_factor_gt 0.0310
_refine_ls_shift/su_max 0.001
_refine_ls_shift/su_mean 0.000
_refine_ls_structure_factor_coef Fsqd
_refine_ls_weighting_details 'calc w=1/[\s^2^(Fo^2^)+(0.0286P)^2^+4.7392P] where P=(Fo^2^+2Fc^2^)/3'
_refine_ls_weighting_scheme calc
_refine_ls_wR_factor_gt 0.0687
_refine_ls_wR_factor_ref 0.0740
_reflns_number_gt 15457
_reflns_number_total 18596
_reflns_threshold_expression >2sigma(I)
_cod_data_source_file c6dt01843b3.cif
_cod_data_source_block ks168
_cod_depositor_comments 'Adding full bibliography for 7039384--7039397.cif.'
_cod_database_code 7039385

loop_
_symmetry_equiv_pos_as_xyz
'x, y, z'
'-x, -y, -z'

loop_
_atom_site_label
_atom_site_type_symbol
_atom_site_fract_x
_atom_site_fract_y
_atom_site_fract_z
_atom_site_U_iso_or_equiv
_atom_site_adp_type
_atom_site_occupancy
_atom_site_symmetry_multiplicity
_atom_site_calc_flag
_atom_site_refinement_flags
_atom_site_disorder_assembly
_atom_site_disorder_group
Ag1 Ag 0.203798(13) 0.328059(12) 0.302515(11) 0.01886(5) Uani 1 1 d . . .
Ag2 Ag 0.284987(12) 0.173704(12) 0.197434(10) 0.01875(5) Uani 1 1 d . . .
Cl1 Cl 0.37207(4) 0.25139(4) 0.25293(4) 0.02073(12) Uani 1 1 d . . .
Cl2 Cl 0.11794(4) 0.25221(4) 0.24556(3) 0.02096(12) Uani 1 1 d . . .
Fe1 Fe 0.41782(2) 0.50265(2) 0.28426(2) 0.01963(8) Uani 1 1 d . . .
Fe2 Fe -0.09025(2) 0.34162(2) 0.45211(2) 0.01848(8) Uani 1 1 d . . .
Fe3 Fe 0.11302(2) 0.15634(2) 0.03093(2) 0.01958(8) Uani 1 1 d . . .
Fe4 Fe 0.57440(2) -0.01568(3) 0.22484(2) 0.02655(9) Uani 1 1 d . . .
P1 P 0.21294(4) 0.48868(4) 0.22788(4) 0.01626(12) Uani 1 1 d . . .
P2 P 0.15193(4) 0.26637(4) 0.44765(4) 0.01546(12) Uani 1 1 d . . .
P3 P 0.29257(4) 0.23683(4) 0.05014(4) 0.01658(12) Uani 1 1 d . . .
P4 P 0.33391(4) 0.01058(4) 0.27498(4) 0.01645(12) Uani 1 1 d . . .
N1 N 0.63692(19) 0.61449(19) 0.27903(17) 0.0444(7) Uani 1 1 d . . .
N2 N -0.37558(17) 0.34761(19) 0.53153(18) 0.0434(7) Uani 1 1 d . . .
N3 N -0.1048(2) 0.1452(2) -0.0709(2) 0.0649(9) Uani 1 1 d . . .
N4 N 0.8626(2) -0.1139(2) 0.23223(19) 0.0598(9) Uani 1 1 d . . .
C101 C 0.55719(18) 0.50038(19) 0.27165(17) 0.0280(6) Uani 1 1 d . . .
C102 C 0.53387(18) 0.42120(18) 0.33680(17) 0.0292(6) Uani 1 1 d . . .
H102 H 0.5426 0.4024 0.3909 0.035 Uiso 1 1 calc R . .
C103 C 0.49511(19) 0.37584(19) 0.30542(19) 0.0336(7) Uani 1 1 d . . .
H103 H 0.4734 0.3210 0.3352 0.040 Uiso 1 1 calc R . .
C104 C 0.49439(18) 0.4259(2) 0.22297(18) 0.0329(7) Uani 1 1 d . . .
H104 H 0.4722 0.4103 0.1878 0.039 Uiso 1 1 calc R . .
C105 C 0.53201(18) 0.5034(2) 0.20065(17) 0.0308(6) Uani 1 1 d . . .
H105 H 0.5392 0.5488 0.1486 0.037 Uiso 1 1 calc R . .
C106 C 0.27827(16) 0.53101(15) 0.27022(14) 0.0185(5) Uani 1 1 d . . .
C107 C 0.31663(18) 0.61100(17) 0.23388(17) 0.0254(5) Uani 1 1 d . . .
H107 H 0.3183 0.6507 0.1793 0.030 Uiso 1 1 calc R . .
C108 C 0.35176(19) 0.62057(18) 0.29402(18) 0.0313(6) Uani 1 1 d . . .
H108 H 0.3809 0.6680 0.2864 0.038 Uiso 1 1 calc R . .
C109 C 0.33600(18) 0.54774(19) 0.36700(17) 0.0285(6) Uani 1 1 d . . .
H109 H 0.3527 0.5376 0.4168 0.034 Uiso 1 1 calc R . .
C110 C 0.29071(17) 0.49237(17) 0.35277(15) 0.0222(5) Uani 1 1 d . . .
H110 H 0.2719 0.4387 0.3916 0.027 Uiso 1 1 calc R . .
C111 C 0.59948(19) 0.5648(2) 0.27633(17) 0.0310(6) Uani 1 1 d . . .
C112 C 0.09621(16) 0.55897(15) 0.23089(14) 0.0181(5) Uani 1 1 d . . .
C113 C 0.07551(18) 0.62699(17) 0.25841(16) 0.0272(6) Uani 1 1 d . . .
H113 H 0.1239 0.6400 0.2752 0.033 Uiso 1 1 calc R . .
C114 C -0.0155(2) 0.67606(19) 0.26145(17) 0.0323(6) Uani 1 1 d . . .
H114 H -0.0292 0.7220 0.2808 0.039 Uiso 1 1 calc R . .
C115 C -0.08583(19) 0.6584(2) 0.23655(17) 0.0331(6) Uani 1 1 d . . .
H115 H -0.1479 0.6923 0.2384 0.040 Uiso 1 1 calc R . .
C116 C -0.06602(19) 0.5914(2) 0.20890(17) 0.0342(7) Uani 1 1 d . . .
H116 H -0.1146 0.5794 0.1914 0.041 Uiso 1 1 calc R . .
C117 C 0.02414(18) 0.54124(18) 0.20638(15) 0.0253(5) Uani 1 1 d . . .
H117 H 0.0369 0.4946 0.1879 0.030 Uiso 1 1 calc R . .
C118 C 0.25544(16) 0.53236(16) 0.12155(14) 0.0181(5) Uani 1 1 d . . .
C119 C 0.22133(17) 0.61957(16) 0.06971(15) 0.0226(5) Uani 1 1 d . . .
H119 H 0.1759 0.6587 0.0897 0.027 Uiso 1 1 calc R . .
C120 C 0.25350(19) 0.64939(18) -0.01096(16) 0.0275(6) Uani 1 1 d . . .
H120 H 0.2283 0.7080 -0.0463 0.033 Uiso 1 1 calc R . .
C121 C 0.3222(2) 0.59365(19) -0.03979(16) 0.0300(6) Uani 1 1 d . . .
H121 H 0.3455 0.6146 -0.0948 0.036 Uiso 1 1 calc R . .
C122 C 0.35713(19) 0.50739(19) 0.01131(16) 0.0292(6) Uani 1 1 d . . .
H122 H 0.4047 0.4695 -0.0086 0.035 Uiso 1 1 calc R . .
C123 C 0.32294(18) 0.47596(17) 0.09155(15) 0.0229(5) Uani 1 1 d . . .
H123 H 0.3455 0.4160 0.1260 0.028 Uiso 1 1 calc R . .
C201 C -0.21964(17) 0.33070(18) 0.44250(16) 0.0248(5) Uani 1 1 d . . .
C202 C -0.15421(18) 0.24787(18) 0.45294(17) 0.0258(6) Uani 1 1 d . . .
H202 H -0.1585 0.1912 0.4954 0.031 Uiso 1 1 calc R . .
C203 C -0.08236(18) 0.26638(19) 0.38824(17) 0.0293(6) Uani 1 1 d . . .
H203 H -0.0298 0.2238 0.3795 0.035 Uiso 1 1 calc R . .
C204 C -0.1016(2) 0.3586(2) 0.33880(17) 0.0341(7) Uani 1 1 d . . .
H204 H -0.0640 0.3883 0.2913 0.041 Uiso 1 1 calc R . .
C205 C -0.18638(19) 0.39961(19) 0.37155(17) 0.0307(6) Uani 1 1 d . . .
H205 H -0.2155 0.4611 0.3504 0.037 Uiso 1 1 calc R . .
C206 C 0.04078(16) 0.32219(15) 0.48193(14) 0.0177(5) Uani 1 1 d . . .
C207 C 0.00287(17) 0.41615(16) 0.44421(16) 0.0235(5) Uani 1 1 d . . .
H207 H 0.0299 0.4578 0.3966 0.028 Uiso 1 1 calc R . .
C208 C -0.08238(18) 0.43595(18) 0.49071(18) 0.0302(6) Uani 1 1 d . . .
H208 H -0.1221 0.4932 0.4795 0.036 Uiso 1 1 calc R . .
C209 C -0.09790(18) 0.35586(19) 0.55639(17) 0.0280(6) Uani 1 1 d . . .
H209 H -0.1499 0.3501 0.5968 0.034 Uiso 1 1 calc R . .
C210 C -0.02256(17) 0.28559(17) 0.55170(15) 0.0217(5) Uani 1 1 d . . .
H210 H -0.0153 0.2247 0.5885 0.026 Uiso 1 1 calc R . .
C211 C -0.30537(19) 0.34110(19) 0.49315(18) 0.0303(6) Uani 1 1 d . . .
C212 C 0.23357(16) 0.27778(15) 0.50142(14) 0.0168(5) Uani 1 1 d . . .
C213 C 0.32976(18) 0.25205(17) 0.48127(16) 0.0257(5) Uani 1 1 d . . .
H213 H 0.3504 0.2247 0.4441 0.031 Uiso 1 1 calc R . .
C214 C 0.39531(19) 0.26617(19) 0.51508(18) 0.0328(6) Uani 1 1 d . . .
H214 H 0.4605 0.2477 0.5014 0.039 Uiso 1 1 calc R . .
C215 C 0.3669(2) 0.30678(18) 0.56838(17) 0.0319(6) Uani 1 1 d . . .
H215 H 0.4122 0.3175 0.5904 0.038 Uiso 1 1 calc R . .
C216 C 0.2719(2) 0.33168(19) 0.58951(17) 0.0300(6) Uani 1 1 d . . .
H216 H 0.2519 0.3590 0.6267 0.036 Uiso 1 1 calc R . .
C217 C 0.20535(18) 0.31698(17) 0.55657(15) 0.0237(5) Uani 1 1 d . . .
H217 H 0.1403 0.3338 0.5718 0.028 Uiso 1 1 calc R . .
C218 C 0.14419(16) 0.14800(15) 0.49917(14) 0.0167(5) Uani 1 1 d . . .
C219 C 0.12806(17) 0.10352(16) 0.45685(15) 0.0215(5) Uani 1 1 d . . .
H219 H 0.1236 0.1340 0.4013 0.026 Uiso 1 1 calc R . .
C220 C 0.11849(19) 0.01434(17) 0.49612(16) 0.0273(6) Uani 1 1 d . . .
H220 H 0.1054 -0.0153 0.4676 0.033 Uiso 1 1 calc R . .
C221 C 0.12793(19) -0.03142(17) 0.57630(16) 0.0279(6) Uani 1 1 d . . .
H221 H 0.1217 -0.0925 0.6027 0.034 Uiso 1 1 calc R . .
C222 C 0.14646(18) 0.01164(17) 0.61825(16) 0.0252(5) Uani 1 1 d . . .
H222 H 0.1541 -0.0202 0.6732 0.030 Uiso 1 1 calc R . .
C223 C 0.15395(17) 0.10120(16) 0.58037(14) 0.0210(5) Uani 1 1 d . . .
H223 H 0.1657 0.1308 0.6096 0.025 Uiso 1 1 calc R . .
C301 C -0.02575(18) 0.17037(18) 0.02476(17) 0.0287(6) Uani 1 1 d . . .
C302 C -0.00552(18) 0.25430(18) 0.01318(18) 0.0294(6) Uani 1 1 d . . .
H302 H -0.0143 0.3089 -0.0326 0.035 Uiso 1 1 calc R . .
C303 C 0.02982(18) 0.2403(2) 0.08254(18) 0.0321(6) Uani 1 1 d . . .
H303 H 0.0486 0.2845 0.0917 0.039 Uiso 1 1 calc R . .
C304 C 0.03276(19) 0.1501(2) 0.13612(18) 0.0353(7) Uani 1 1 d . . .
H304 H 0.0540 0.1235 0.1872 0.042 Uiso 1 1 calc R . .
C305 C -0.00118(19) 0.1058(2) 0.10126(17) 0.0323(6) Uani 1 1 d . . .
H305 H -0.0066 0.0446 0.1244 0.039 Uiso 1 1 calc R . .
C306 C 0.24792(16) 0.17375(16) 0.01316(14) 0.0191(5) Uani 1 1 d . . .
C307 C 0.24264(17) 0.08074(16) 0.05770(16) 0.0228(5) Uani 1 1 d . . .
H307 H 0.2608 0.0446 0.1095 0.027 Uiso 1 1 calc R . .
C308 C 0.20563(19) 0.05235(18) 0.01073(17) 0.0291(6) Uani 1 1 d . . .
H308 H 0.1947 -0.0061 0.0258 0.035 Uiso 1 1 calc R . .
C309 C 0.18792(19) 0.12579(19) -0.06219(16) 0.0284(6) Uani 1 1 d . . .
H309 H 0.1628 0.1251 -0.1044 0.034 Uiso 1 1 calc R . .
C310 C 0.21392(17) 0.20075(18) -0.06175(15) 0.0235(5) Uani 1 1 d . . .
H310 H 0.2096 0.2587 -0.1037 0.028 Uiso 1 1 calc R . .
C311 C -0.0669(2) 0.1557(2) -0.0295(2) 0.0401(7) Uani 1 1 d . . .
C312 C 0.41466(17) 0.23137(16) 0.00429(14) 0.0207(5) Uani 1 1 d . . .
C313 C 0.4734(2) 0.2655(2) 0.0267(2) 0.0400(7) Uani 1 1 d . . .
H313 H 0.4486 0.2963 0.0609 0.048 Uiso 1 1 calc R . .
C314 C 0.5689(2) 0.2550(2) -0.0004(3) 0.0542(10) Uani 1 1 d . . .
H314 H 0.6084 0.2799 0.0146 0.065 Uiso 1 1 calc R . .
C315 C 0.6067(2) 0.2095(2) -0.0480(2) 0.0447(8) Uani 1 1 d . . .
H315 H 0.6723 0.2012 -0.0650 0.054 Uiso 1 1 calc R . .
C316 C 0.5492(2) 0.1764(3) -0.0709(2) 0.0565(10) Uani 1 1 d . . .
H316 H 0.5748 0.1450 -0.1045 0.068 Uiso 1 1 calc R . .
C317 C 0.4533(2) 0.1877(3) -0.0458(2) 0.0472(9) Uani 1 1 d . . .
H317 H 0.4140 0.1652 -0.0634 0.057 Uiso 1 1 calc R . .
C318 C 0.23765(17) 0.35299(16) -0.00420(14) 0.0196(5) Uani 1 1 d . . .
C319 C 0.17153(18) 0.39801(17) 0.03757(16) 0.0243(5) Uani 1 1 d . . .
H319 H 0.1584 0.3693 0.0938 0.029 Uiso 1 1 calc R . .
C320 C 0.12486(19) 0.48467(18) -0.00283(18) 0.0316(6) Uani 1 1 d . . .
H320 H 0.0793 0.5149 0.0258 0.038 Uiso 1 1 calc R . .
C321 C 0.1443(2) 0.52721(19) -0.08434(19) 0.0362(7) Uani 1 1 d . . .
H321 H 0.1109 0.5859 -0.1119 0.043 Uiso 1 1 calc R . .
C322 C 0.2124(2) 0.48430(18) -0.12594(17) 0.0316(6) Uani 1 1 d . . .
H322 H 0.2273 0.5144 -0.1818 0.038 Uiso 1 1 calc R . .
C323 C 0.25899(18) 0.39744(17) -0.08617(15) 0.0240(5) Uani 1 1 d . . .
H323 H 0.3056 0.3681 -0.1149 0.029 Uiso 1 1 calc R . .
C401 C 0.70330(18) -0.0103(2) 0.24062(18) 0.0307(6) Uani 1 1 d . . .
C402 C 0.6684(2) 0.0697(2) 0.1743(2) 0.0417(8) Uani 1 1 d . . .
H402 H 0.6971 0.0894 0.1208 0.050 Uiso 1 1 calc R . .
C403 C 0.5840(2) 0.1131(2) 0.2041(3) 0.0516(9) Uani 1 1 d . . .
H403 H 0.5457 0.1676 0.1739 0.062 Uiso 1 1 calc R . .
C404 C 0.5660(2) 0.0613(2) 0.2864(2) 0.0411(8) Uani 1 1 d . . .
H404 H 0.5134 0.0755 0.3208 0.049 Uiso 1 1 calc R . .
C405 C 0.6389(2) -0.0148(3) 0.3094(2) 0.0458(8) Uani 1 1 d . . .
H405 H 0.6438 -0.0606 0.3614 0.055 Uiso 1 1 calc R . .
C406 C 0.44381(16) -0.03951(16) 0.23382(14) 0.0189(5) Uani 1 1 d . . .
C407 C 0.50683(19) -0.12195(18) 0.27086(17) 0.0289(6) Uani 1 1 d . . .
H407 H 0.4994 -0.1624 0.3251 0.035 Uiso 1 1 calc R . .
C408 C 0.58242(19) -0.13290(18) 0.21273(18) 0.0303(6) Uani 1 1 d . . .
H408 H 0.6339 -0.1821 0.2213 0.036 Uiso 1 1 calc R . .
C409 C 0.56769(18) -0.05795(19) 0.14009(16) 0.0286(6) Uani 1 1 d . . .
H409 H 0.6078 -0.0477 0.0914 0.034 Uiso 1 1 calc R . .
C410 C 0.48245(18) -0.00045(18) 0.15248(15) 0.0243(5) Uani 1 1 d . . .
H410 H 0.4556 0.0547 0.1133 0.029 Uiso 1 1 calc R . .
C411 C 0.7909(2) -0.0680(2) 0.23426(17) 0.0341(7) Uani 1 1 d . . .
C412 C 0.25113(17) -0.05241(16) 0.27439(14) 0.0192(5) Uani 1 1 d . . .
C413 C 0.15644(18) -0.02592(19) 0.29718(16) 0.0284(6) Uani 1 1 d . . .
H413 H 0.1377 0.0189 0.3182 0.034 Uiso 1 1 calc R . .
C414 C 0.0892(2) -0.0645(2) 0.28945(19) 0.0369(7) Uani 1 1 d . . .
H414 H 0.0249 -0.0468 0.3064 0.044 Uiso 1 1 calc R . .
C415 C 0.1146(2) -0.12793(19) 0.25755(18) 0.0346(7) Uani 1 1 d . . .
H415 H 0.0679 -0.1525 0.2508 0.042 Uiso 1 1 calc R . .
C416 C 0.2078(2) -0.15561(19) 0.23551(18) 0.0343(7) Uani 1 1 d . . .
H416 H 0.2257 -0.1998 0.2139 0.041 Uiso 1 1 calc R . .
C417 C 0.27640(19) -0.11914(17) 0.24473(17) 0.0279(6) Uani 1 1 d . . .
H417 H 0.3409 -0.1399 0.2307 0.034 Uiso 1 1 calc R . .
C418 C 0.34641(16) -0.03023(16) 0.38032(14) 0.0179(5) Uani 1 1 d . . .
C419 C 0.35638(18) 0.03017(17) 0.40917(15) 0.0234(5) Uani 1 1 d . . .
H419 H 0.3521 0.0919 0.3751 0.028 Uiso 1 1 calc R . .
C420 C 0.37255(19) 0.00026(19) 0.48779(16) 0.0294(6) Uani 1 1 d . . .
H420 H 0.3810 0.0413 0.5069 0.035 Uiso 1 1 calc R . .
C421 C 0.37641(19) -0.08922(19) 0.53835(16) 0.0307(6) Uani 1 1 d . . .
H421 H 0.3882 -0.1097 0.5919 0.037 Uiso 1 1 calc R . .
C422 C 0.36299(18) -0.14869(18) 0.51044(15) 0.0259(6) Uani 1 1 d . . .
H422 H 0.3627 -0.2093 0.5461 0.031 Uiso 1 1 calc R . .
C423 C 0.34980(6) -0.12133(5) 0.43061(5) 0.0226(5) Uani 1 1 d . . .
H423 H 0.3434 -0.1629 0.4112 0.027 Uiso 1 1 calc R . .
C2S C 0.74757(6) 0.27667(5) 0.26862(5) 0.0538(12) Uani 0.60 1 d PRU A 1
H2S1 H 0.7439 0.2600 0.3266 0.065 Uiso 0.60 1 calc PR B 1
H2S2 H 0.7282 0.3426 0.2427 0.065 Uiso 0.60 1 calc PR C 1
Cl1S Cl 0.86373(6) 0.24507(5) 0.23186(5) 0.0521(4) Uani 0.60 1 d PRU A 1
Cl2S Cl 0.67026(6) 0.22641(5) 0.25205(5) 0.0429(3) Uani 0.60 1 d PRU A 1
C1S C 0.79509(6) 0.18946(5) 0.20813(5) 0.058(2) Uani 0.10 1 d PRU D 2
H1S1 H 0.7988 0.2080 0.1499 0.069 Uiso 0.10 1 calc PR E 2
H1S2 H 0.8154 0.1235 0.2325 0.069 Uiso 0.10 1 calc PR F 2
Cl3S Cl 0.87146(6) 0.23944(5) 0.22704(5) 0.0370(15) Uani 0.10 1 d PRU D 2
Cl4S Cl 0.67918(6) 0.21838(5) 0.24552(5) 0.0470(16) Uani 0.10 1 d PRU D 2
C3S C 0.84262(6) 0.24739(5) 0.23560(5) 0.0451(19) Uani 0.10 1 d PRU G 3
H3S1 H 0.8747 0.2933 0.1915 0.054 Uiso 0.10 1 calc PR H 3
H3S2 H 0.8862 0.2119 0.2766 0.054 Uiso 0.10 1 calc PR I 3
Cl5S Cl 0.74149(6) 0.30080(5) 0.27688(5) 0.0564(15) Uani 0.10 1 d PRU G 3
Cl6S Cl 0.81776(6) 0.17707(5) 0.19966(5) 0.0534(16) Uani 0.10 1 d PRU G 3
C4S C 0.70835(6) 0.20406(5) 0.27249(5) 0.0514(18) Uani 0.20 1 d PRU J 4
H4S1 H 0.7158 0.1518 0.3240 0.062 Uiso 0.20 1 calc PR K 4
H4S2 H 0.6428 0.2160 0.2612 0.062 Uiso 0.20 1 calc PR L 4
Cl7S Cl 0.72835(6) 0.29736(5) 0.28050(5) 0.0546(10) Uani 0.20 1 d PRU J 4
Cl8S Cl 0.78486(6) 0.17817(5) 0.19779(5) 0.0770(16) Uani 0.20 1 d PRU J 4

loop_
_atom_site_aniso_label
_atom_site_aniso_U_11
_atom_site_aniso_U_22
_atom_site_aniso_U_33
_atom_site_aniso_U_23
_atom_site_aniso_U_13
_atom_site_aniso_U_12
Ag1 0.02451(10) 0.01639(9) 0.01693(9) -0.00801(7) -0.00160(7) -0.00420(7)
Ag2 0.02327(9) 0.01799(9) 0.01656(9) -0.00880(7) -0.00358(7) -0.00215(7)
Cl1 0.0201(3) 0.0186(3) 0.0280(3) -0.0137(2) -0.0048(2) -0.0016(2)
Cl2 0.0196(3) 0.0290(3) 0.0195(3) -0.0149(3) -0.0006(2) -0.0054(2)
Fe1 0.01765(17) 0.02239(18) 0.02303(19) -0.01225(15) -0.00331(13) -0.00420(14)
Fe2 0.01697(17) 0.01743(17) 0.02291(19) -0.00906(15) -0.00461(13) -0.00268(13)
Fe3 0.01947(17) 0.02179(18) 0.02144(19) -0.01009(15) -0.00568(13) -0.00510(14)
Fe4 0.01699(18) 0.0371(2) 0.0354(2) -0.02607(19) -0.00483(15) 0.00067(15)
P1 0.0184(3) 0.0148(3) 0.0167(3) -0.0066(2) -0.0033(2) -0.0035(2)
P2 0.0175(3) 0.0154(3) 0.0145(3) -0.0069(2) -0.0017(2) -0.0032(2)
P3 0.0183(3) 0.0195(3) 0.0145(3) -0.0080(2) -0.0025(2) -0.0053(2)
P4 0.0177(3) 0.0163(3) 0.0155(3) -0.0074(2) -0.0027(2) -0.0010(2)
N1 0.0410(15) 0.0566(17) 0.0505(17) -0.0285(15) -0.0053(12) -0.0205(13)
N2 0.0264(13) 0.0555(17) 0.0666(19) -0.0446(16) -0.0008(12) -0.0057(12)
N3 0.068(2) 0.069(2) 0.078(2) -0.0292(19) -0.0373(18) -0.0226(18)
N4 0.0398(16) 0.090(2) 0.070(2) -0.063(2) -0.0257(15) 0.0249(16)
C101 0.0207(13) 0.0380(15) 0.0348(16) -0.0221(13) -0.0031(11) -0.0075(11)
C102 0.0228(13) 0.0310(15) 0.0341(16) -0.0148(13) -0.0080(11) 0.0016(11)
C103 0.0217(14) 0.0290(15) 0.053(2) -0.0223(14) -0.0043(12) 0.0005(11)
C104 0.0215(13) 0.0450(17) 0.0477(19) -0.0355(15) -0.0015(12) -0.0036(12)
C105 0.0233(13) 0.0485(17) 0.0302(15) -0.0251(14) 0.0031(11) -0.0109(12)
C106 0.0169(11) 0.0172(11) 0.0225(13) -0.0092(10) -0.0038(9) -0.0017(9)
C107 0.0261(13) 0.0180(12) 0.0316(15) -0.0070(11) -0.0086(11) -0.0045(10)
C108 0.0292(14) 0.0253(14) 0.0507(19) -0.0244(14) -0.0103(13) -0.0027(11)
C109 0.0243(13) 0.0384(16) 0.0324(15) -0.0255(13) -0.0061(11) 0.0006(11)
C110 0.0194(12) 0.0275(13) 0.0218(13) -0.0131(11) -0.0021(9) -0.0022(10)
C111 0.0249(14) 0.0434(17) 0.0324(16) -0.0209(14) -0.0039(11) -0.0083(12)
C112 0.0184(11) 0.0166(11) 0.0152(12) -0.0024(9) -0.0020(9) -0.0038(9)
C113 0.0235(13) 0.0263(14) 0.0358(16) -0.0158(12) -0.0053(11) -0.0033(10)
C114 0.0315(15) 0.0294(15) 0.0353(16) -0.0178(13) -0.0037(12) 0.0038(12)
C115 0.0220(14) 0.0383(16) 0.0285(15) -0.0087(13) -0.0054(11) 0.0050(12)
C116 0.0229(14) 0.0462(18) 0.0357(17) -0.0156(14) -0.0113(12) -0.0051(12)
C117 0.0245(13) 0.0292(14) 0.0256(14) -0.0120(12) -0.0054(10) -0.0064(11)
C118 0.0201(12) 0.0198(12) 0.0170(12) -0.0071(10) -0.0041(9) -0.0070(9)
C119 0.0200(12) 0.0222(12) 0.0257(14) -0.0081(11) -0.0044(10) -0.0053(10)
C120 0.0301(14) 0.0255(13) 0.0222(14) -0.0003(11) -0.0082(11) -0.0102(11)
C121 0.0350(15) 0.0385(16) 0.0186(13) -0.0091(12) -0.0008(11) -0.0162(12)
C122 0.0312(15) 0.0355(15) 0.0259(15) -0.0180(13) -0.0006(11) -0.0066(12)
C123 0.0279(13) 0.0212(12) 0.0213(13) -0.0100(11) -0.0040(10) -0.0039(10)
C201 0.0179(12) 0.0301(14) 0.0340(15) -0.0187(12) -0.0073(10) -0.0031(10)
C202 0.0229(13) 0.0242(13) 0.0384(16) -0.0190(12) -0.0041(11) -0.0060(10)
C203 0.0215(13) 0.0403(16) 0.0390(16) -0.0278(14) -0.0043(11) -0.0048(11)
C204 0.0364(16) 0.0473(18) 0.0231(15) -0.0131(13) -0.0059(12) -0.0150(13)
C205 0.0326(15) 0.0298(14) 0.0320(16) -0.0102(12) -0.0175(12) -0.0026(12)
C206 0.0162(11) 0.0187(11) 0.0214(12) -0.0105(10) -0.0049(9) -0.0019(9)
C207 0.0219(12) 0.0160(12) 0.0356(15) -0.0107(11) -0.0081(10) -0.0041(10)
C208 0.0238(13) 0.0261(14) 0.0512(18) -0.0259(14) -0.0114(12) 0.0027(11)
C209 0.0205(13) 0.0403(16) 0.0317(15) -0.0255(13) -0.0018(10) -0.0007(11)
C210 0.0202(12) 0.0263(13) 0.0193(13) -0.0102(11) -0.0033(9) -0.0029(10)
C211 0.0235(14) 0.0318(15) 0.0466(18) -0.0251(14) -0.0099(12) -0.0017(11)
C212 0.0194(11) 0.0133(11) 0.0157(12) -0.0020(9) -0.0049(9) -0.0043(9)
C213 0.0235(13) 0.0238(13) 0.0291(14) -0.0116(11) -0.0049(10) -0.0001(10)
C214 0.0192(13) 0.0344(15) 0.0424(17) -0.0128(14) -0.0095(11) -0.0011(11)
C215 0.0308(15) 0.0306(15) 0.0365(16) -0.0076(13) -0.0188(12) -0.0077(12)
C216 0.0373(16) 0.0335(15) 0.0279(15) -0.0164(13) -0.0081(12) -0.0101(12)
C217 0.0234(13) 0.0267(13) 0.0248(14) -0.0131(11) -0.0021(10) -0.0068(10)
C218 0.0169(11) 0.0146(11) 0.0181(12) -0.0080(9) -0.0002(9) -0.0012(9)
C219 0.0243(13) 0.0211(12) 0.0200(13) -0.0095(10) -0.0044(10) -0.0020(10)
C220 0.0319(14) 0.0241(13) 0.0327(15) -0.0174(12) -0.0050(11) -0.0046(11)
C221 0.0334(15) 0.0170(12) 0.0311(15) -0.0077(11) -0.0012(11) -0.0065(11)
C222 0.0278(13) 0.0216(13) 0.0204(13) -0.0043(11) -0.0023(10) -0.0031(10)
C223 0.0223(12) 0.0225(12) 0.0190(13) -0.0094(10) -0.0022(9) -0.0034(10)
C301 0.0212(13) 0.0324(15) 0.0379(16) -0.0157(13) -0.0063(11) -0.0083(11)
C302 0.0188(13) 0.0281(14) 0.0443(17) -0.0171(13) -0.0061(11) -0.0026(10)
C303 0.0200(13) 0.0430(17) 0.0451(18) -0.0300(15) 0.0015(11) -0.0076(12)
C304 0.0270(14) 0.0531(19) 0.0285(16) -0.0189(14) 0.0024(11) -0.0122(13)
C305 0.0277(14) 0.0329(15) 0.0334(16) -0.0066(13) -0.0017(11) -0.0146(12)
C306 0.0186(12) 0.0226(12) 0.0197(12) -0.0114(10) -0.0034(9) -0.0037(9)
C307 0.0223(13) 0.0188(12) 0.0279(14) -0.0098(11) -0.0074(10) -0.0007(10)
C308 0.0279(14) 0.0271(14) 0.0420(17) -0.0220(13) -0.0074(12) -0.0036(11)
C309 0.0301(14) 0.0402(16) 0.0268(14) -0.0225(13) -0.0047(11) -0.0089(12)
C310 0.0243(13) 0.0317(14) 0.0187(13) -0.0124(11) -0.0035(10) -0.0071(11)
C311 0.0354(17) 0.0383(17) 0.053(2) -0.0162(15) -0.0168(14) -0.0109(13)
C312 0.0207(12) 0.0213(12) 0.0176(12) -0.0041(10) -0.0031(9) -0.0057(10)
C313 0.0261(15) 0.0406(17) 0.068(2) -0.0342(17) -0.0024(14) -0.0099(13)
C314 0.0281(17) 0.055(2) 0.090(3) -0.035(2) -0.0037(17) -0.0190(15)
C315 0.0236(15) 0.0445(19) 0.045(2) -0.0007(16) 0.0052(13) -0.0104(13)
C316 0.0352(18) 0.094(3) 0.049(2) -0.046(2) 0.0143(15) -0.0110(19)
C317 0.0302(16) 0.087(3) 0.045(2) -0.047(2) 0.0073(13) -0.0168(16)
C318 0.0218(12) 0.0199(12) 0.0199(12) -0.0074(10) -0.0054(9) -0.0073(9)
C319 0.0272(13) 0.0233(13) 0.0249(14) -0.0106(11) -0.0015(10) -0.0085(10)
C320 0.0284(14) 0.0276(14) 0.0420(18) -0.0180(13) -0.0045(12) -0.0032(11)
C321 0.0373(16) 0.0220(14) 0.0450(19) -0.0064(13) -0.0167(13) -0.0017(12)
C322 0.0404(16) 0.0273(14) 0.0239(15) -0.0021(12) -0.0104(12) -0.0101(12)
C323 0.0280(13) 0.0243(13) 0.0216(13) -0.0085(11) -0.0042(10) -0.0079(10)
C401 0.0189(13) 0.0461(17) 0.0407(17) -0.0318(15) -0.0067(11) 0.0001(11)
C402 0.0301(16) 0.0367(17) 0.060(2) -0.0171(16) -0.0117(14) -0.0077(13)
C403 0.0356(18) 0.0405(19) 0.091(3) -0.036(2) -0.0154(18) -0.0035(14)
C404 0.0211(14) 0.059(2) 0.070(2) -0.053(2) -0.0032(14) -0.0035(13)
C405 0.0344(17) 0.077(2) 0.047(2) -0.0439(19) -0.0061(14) -0.0097(16)
C406 0.0174(11) 0.0202(12) 0.0212(13) -0.0109(10) -0.0040(9) -0.0009(9)
C407 0.0289(14) 0.0233(13) 0.0295(15) -0.0107(12) -0.0023(11) 0.0027(11)
C408 0.0241(14) 0.0295(14) 0.0429(17) -0.0240(13) -0.0049(12) 0.0039(11)
C409 0.0250(13) 0.0410(16) 0.0275(15) -0.0241(13) 0.0015(11) -0.0039(12)
C410 0.0273(13) 0.0287(14) 0.0179(13) -0.0117(11) -0.0033(10) -0.0025(11)
C411 0.0282(15) 0.0525(18) 0.0341(16) -0.0316(15) -0.0125(12) 0.0043(13)
C412 0.0232(12) 0.0170(11) 0.0163(12) -0.0053(10) -0.0040(9) -0.0030(9)
C413 0.0246(13) 0.0333(15) 0.0302(15) -0.0174(12) 0.0004(11) -0.0052(11)
C414 0.0226(14) 0.0439(18) 0.0433(18) -0.0170(15) 0.0003(12) -0.0090(12)
C415 0.0376(16) 0.0332(15) 0.0360(17) -0.0080(13) -0.0080(13) -0.0186(13)
C416 0.0436(17) 0.0248(14) 0.0419(18) -0.0172(13) -0.0067(13) -0.0100(12)
C417 0.0281(14) 0.0240(13) 0.0353(16) -0.0155(12) -0.0019(11) -0.0057(11)
C418 0.0181(11) 0.0191(12) 0.0151(12) -0.0079(10) -0.0010(9) -0.0002(9)
C419 0.0272(13) 0.0227(13) 0.0219(13) -0.0116(11) -0.0012(10) -0.0039(10)
C420 0.0365(15) 0.0341(15) 0.0251(14) -0.0185(12) -0.0025(11) -0.0080(12)
C421 0.0326(15) 0.0408(16) 0.0167(13) -0.0103(12) -0.0038(11) -0.0051(12)
C422 0.0242(13) 0.0257(13) 0.0211(13) -0.0051(11) -0.0023(10) -0.0016(10)
C423 0.0218(12) 0.0238(13) 0.0213(13) -0.0095(11) -0.0022(10) -0.0020(10)
C2S 0.050(2) 0.061(2) 0.070(2) -0.032(2) -0.0035(18) -0.0334(19)
Cl1S 0.0401(7) 0.0579(8) 0.0400(8) -0.0098(7) 0.0087(6) -0.0075(7)
Cl2S 0.0549(8) 0.0375(7) 0.0406(7) -0.0112(6) -0.0116(6) -0.0188(6)
C1S 0.101(4) 0.040(3) 0.038(3) -0.028(3) -0.041(3) 0.026(3)
Cl3S 0.032(2) 0.049(2) 0.029(2) -0.0246(19) 0.015(2) -0.004(2)
Cl4S 0.060(2) 0.041(2) 0.042(2) -0.010(2) -0.012(2) -0.018(2)
C3S 0.038(2) 0.053(2) 0.036(2) -0.016(2) 0.009(2) -0.009(2)
Cl5S 0.050(2) 0.065(2) 0.069(2) -0.032(2) -0.001(2) -0.029(2)
Cl6S 0.092(4) 0.038(2) 0.034(2) -0.0244(19) -0.045(2) 0.029(2)
C4S 0.062(3) 0.044(2) 0.045(2) -0.010(2) -0.011(2) -0.015(2)
Cl7S 0.0476(18) 0.064(2) 0.0663(19) -0.0333(16) 0.0040(16) -0.0285(16)
Cl8S 0.111(4) 0.049(2) 0.052(2) -0.0178(18) -0.031(2) 0.028(2)

loop_
_atom_type_symbol
_atom_type_description
_atom_type_scat_dispersion_real
_atom_type_scat_dispersion_imag
_atom_type_scat_source
C C 0.0033 0.0016 'International Tables Vol C Tables 4.2.6.8 and 6.1.1.4'
H H 0.0000 0.0000 'International Tables Vol C Tables 4.2.6.8 and 6.1.1.4'
N N 0.0061 0.0033 'International Tables Vol C Tables 4.2.6.8 and 6.1.1.4'
P P 0.1023 0.0942 'International Tables Vol C Tables 4.2.6.8 and 6.1.1.4'
Cl Cl 0.1484 0.1585 'International Tables Vol C Tables 4.2.6.8 and 6.1.1.4'
Fe Fe 0.3463 0.8444 'International Tables Vol C Tables 4.2.6.8 and 6.1.1.4'
Ag Ag -0.8971 1.1015 'International Tables Vol C Tables 4.2.6.8 and 6.1.1.4'

loop_
_geom_angle_atom_site_label_1
_geom_angle_atom_site_label_2
_geom_angle_atom_site_label_3
_geom_angle
P1 Ag1 P2 121.24(2)
P1 Ag1 Cl2 119.34(2)
P2 Ag1 Cl2 103.908(19)
P1 Ag1 Cl1 100.58(2)
P2 Ag1 Cl1 117.11(2)
Cl2 Ag1 Cl1 91.240(18)
P4 Ag2 P3 121.14(2)
P4 Ag2 Cl2 116.68(2)
P3 Ag2 Cl2 104.81(2)
P4 Ag2 Cl1 104.73(2)
P3 Ag2 Cl1 114.65(2)
Cl2 Ag2 Cl1 91.093(18)
Ag1 Cl1 Ag2 88.530(18)
Ag1 Cl2 Ag2 89.128(18)
C101 Fe1 C102 41.28(11)
C101 Fe1 C108 105.91(11)
C102 Fe1 C108 125.11(11)
C101 Fe1 C107 126.59(11)
C102 Fe1 C107 163.84(10)
C108 Fe1 C107 40.82(10)
C101 Fe1 C110 150.87(11)
C102 Fe1 C110 117.25(11)
C108 Fe1 C110 68.27(11)
C107 Fe1 C110 68.62(10)
C101 Fe1 C105 41.31(11)
C102 Fe1 C105 69.37(12)
C108 Fe1 C105 118.48(12)
C107 Fe1 C105 108.35(12)
C110 Fe1 C105 166.77(10)
C101 Fe1 C109 116.31(10)
C102 Fe1 C109 105.40(11)
C108 Fe1 C109 40.47(12)
C107 Fe1 C109 68.57(11)
C110 Fe1 C109 40.65(10)
C105 Fe1 C109 151.56(11)
C101 Fe1 C106 165.82(11)
C102 Fe1 C106 152.51(11)
C108 Fe1 C106 68.76(10)
C107 Fe1 C106 41.00(9)
C110 Fe1 C106 40.89(10)
C105 Fe1 C106 128.53(10)
C109 Fe1 C106 68.78(10)
C101 Fe1 C103 68.59(11)
C102 Fe1 C103 40.77(11)
C108 Fe1 C103 163.64(12)
C107 Fe1 C103 154.56(11)
C110 Fe1 C103 108.57(11)
C105 Fe1 C103 68.28(12)
C109 Fe1 C103 126.79(12)
C106 Fe1 C103 120.12(10)
C101 Fe1 C104 68.30(10)
C102 Fe1 C104 68.24(11)
C108 Fe1 C104 153.96(13)
C107 Fe1 C104 121.07(12)
C110 Fe1 C104 129.19(11)
C105 Fe1 C104 40.37(11)
C109 Fe1 C104 165.32(12)
C106 Fe1 C104 110.34(10)
C103 Fe1 C104 40.00(12)
C201 Fe2 C202 41.34(10)
C201 Fe2 C210 127.96(11)
C202 Fe2 C210 107.80(11)
C201 Fe2 C207 151.35(10)
C202 Fe2 C207 165.97(10)
C210 Fe2 C207 68.77(10)
C201 Fe2 C206 166.31(10)
C202 Fe2 C206 127.51(10)
C210 Fe2 C206 41.06(9)
C207 Fe2 C206 41.12(9)
C201 Fe2 C209 107.84(10)
C202 Fe2 C209 118.43(11)
C210 Fe2 C209 40.60(10)
C207 Fe2 C209 68.45(11)
C206 Fe2 C209 68.81(10)
C201 Fe2 C205 41.08(11)
C202 Fe2 C205 69.29(11)
C210 Fe2 C205 166.11(11)
C207 Fe2 C205 117.36(11)
C206 Fe2 C205 151.32(11)
C209 Fe2 C205 127.83(11)
C201 Fe2 C208 117.85(10)
C202 Fe2 C208 152.02(11)
C210 Fe2 C208 68.28(11)
C207 Fe2 C208 40.73(10)
C206 Fe2 C208 68.82(10)
C209 Fe2 C208 40.38(11)
C205 Fe2 C208 107.54(11)
C201 Fe2 C204 68.20(11)
C202 Fe2 C204 68.15(12)
C210 Fe2 C204 152.28(11)
C207 Fe2 C204 108.16(11)
C206 Fe2 C204 118.23(11)
C209 Fe2 C204 166.00(12)
C205 Fe2 C204 40.50(11)
C208 Fe2 C204 128.39(12)
C201 Fe2 C203 68.29(10)
C202 Fe2 C203 40.35(10)
C210 Fe2 C203 118.91(11)
C207 Fe2 C203 128.32(11)
C206 Fe2 C203 108.15(10)
C209 Fe2 C203 152.41(12)
C205 Fe2 C203 68.27(11)
C208 Fe2 C203 166.21(12)
C204 Fe2 C203 40.13(12)
C301 Fe3 C306 165.19(11)
C301 Fe3 C307 152.29(11)
C306 Fe3 C307 41.34(10)
C301 Fe3 C305 41.06(11)
C306 Fe3 C305 152.46(11)
C307 Fe3 C305 117.59(11)
C301 Fe3 C310 127.05(11)
C306 Fe3 C310 41.29(9)
C307 Fe3 C310 68.95(10)
C305 Fe3 C310 164.35(11)
C301 Fe3 C302 41.31(10)
C306 Fe3 C302 126.75(10)
C307 Fe3 C302 164.65(10)
C305 Fe3 C302 69.22(11)
C310 Fe3 C302 108.33(11)
C301 Fe3 C308 118.48(11)
C306 Fe3 C308 69.05(10)
C307 Fe3 C308 40.70(10)
C305 Fe3 C308 106.62(12)
C310 Fe3 C308 68.34(11)
C302 Fe3 C308 153.71(11)
C301 Fe3 C309 107.73(11)
C306 Fe3 C309 69.02(10)
C307 Fe3 C309 68.43(11)
C305 Fe3 C309 126.18(11)
C310 Fe3 C309 40.61(10)
C302 Fe3 C309 120.03(12)
C308 Fe3 C309 40.33(11)
C301 Fe3 C304 68.21(11)
C306 Fe3 C304 118.98(11)
C307 Fe3 C304 107.34(11)
C305 Fe3 C304 40.47(11)
C310 Fe3 C304 154.28(11)
C302 Fe3 C304 68.15(12)
C308 Fe3 C304 126.37(12)
C309 Fe3 C304 163.65(12)
C301 Fe3 C303 68.18(11)
C306 Fe3 C303 108.18(10)
C307 Fe3 C303 127.10(11)
C305 Fe3 C303 68.20(12)
C310 Fe3 C303 120.57(11)
C302 Fe3 C303 40.22(11)
C308 Fe3 C303 164.17(12)
C309 Fe3 C303 154.65(12)
C304 Fe3 C303 40.21(12)
C410 Fe4 C405 165.89(12)
C410 Fe4 C401 150.29(11)
C405 Fe4 C401 40.87(12)
C410 Fe4 C409 41.04(10)
C405 Fe4 C409 152.83(12)
C401 Fe4 C409 117.46(11)
C410 Fe4 C406 41.22(10)
C405 Fe4 C406 129.04(12)
C401 Fe4 C406 167.79(11)
C409 Fe4 C406 69.23(10)
C410 Fe4 C404 126.78(11)
C405 Fe4 C404 40.60(13)
C401 Fe4 C404 68.05(11)
C409 Fe4 C404 163.68(13)
C406 Fe4 C404 108.57(10)
C410 Fe4 C407 68.76(11)
C405 Fe4 C407 110.57(14)
C401 Fe4 C407 129.71(12)
C409 Fe4 C407 68.43(11)
C406 Fe4 C407 41.01(10)
C404 Fe4 C407 121.23(13)
C410 Fe4 C408 68.51(11)
C405 Fe4 C408 120.79(14)
C401 Fe4 C408 109.00(11)
C409 Fe4 C408 40.43(11)
C406 Fe4 C408 68.81(10)
C404 Fe4 C408 155.20(14)
C407 Fe4 C408 40.52(10)
C410 Fe4 C402 114.95(12)
C405 Fe4 C402 69.13(14)
C401 Fe4 C402 41.49(12)
C409 Fe4 C402 105.48(13)
C406 Fe4 C402 149.43(11)
C404 Fe4 C402 67.74(14)
C407 Fe4 C402 166.77(11)
C408 Fe4 C402 127.47(12)
C410 Fe4 C403 105.54(13)
C405 Fe4 C403 68.34(16)
C401 Fe4 C403 68.21(12)
C409 Fe4 C403 125.38(15)
C406 Fe4 C403 117.37(11)
C404 Fe4 C403 40.13(14)
C407 Fe4 C403 153.14(12)
C408 Fe4 C403 163.77(14)
C402 Fe4 C403 39.91(13)
C106 P1 C112 101.75(11)
C106 P1 C118 104.18(11)
C112 P1 C118 102.48(11)
C106 P1 Ag1 115.07(8)
C112 P1 Ag1 110.34(8)
C118 P1 Ag1 120.73(8)
C206 P2 C218 103.14(11)
C206 P2 C212 101.89(11)
C218 P2 C212 103.05(10)
C206 P2 Ag1 117.13(8)
C218 P2 Ag1 119.34(8)
C212 P2 Ag1 110.07(8)
C306 P3 C318 104.09(11)
C306 P3 C312 102.66(11)
C318 P3 C312 103.21(11)
C306 P3 Ag2 113.95(8)
C318 P3 Ag2 120.36(8)
C312 P3 Ag2 110.66(8)
C406 P4 C418 104.15(11)
C406 P4 C412 102.65(11)
C418 P4 C412 103.45(11)
C406 P4 Ag2 113.96(8)
C418 P4 Ag2 119.39(8)
C412 P4 Ag2 111.45(8)
C111 C101 C102 125.8(3)
C111 C101 C105 125.9(3)
C102 C101 C105 108.2(2)
C111 C101 Fe1 126.4(2)
C102 C101 Fe1 69.80(15)
C105 C101 Fe1 70.15(15)
C103 C102 C101 107.2(2)
C103 C102 Fe1 70.33(16)
C101 C102 Fe1 68.92(15)
C103 C102 H102 126.4
C101 C102 H102 126.4
Fe1 C102 H102 125.9
C104 C103 C102 108.4(3)
C104 C103 Fe1 70.16(16)
C102 C103 Fe1 68.90(15)
C104 C103 H103 125.8
C102 C103 H103 125.8
Fe1 C103 H103 126.7
C103 C104 C105 109.2(2)
C103 C104 Fe1 69.85(16)
C105 C104 Fe1 69.32(15)
C103 C104 H104 125.4
C105 C104 H104 125.4
Fe1 C104 H104 127.0
C104 C105 C101 107.0(3)
C104 C105 Fe1 70.31(15)
C101 C105 Fe1 68.53(15)
C104 C105 H105 126.5
C101 C105 H105 126.5
Fe1 C105 H105 126.2
C110 C106 C107 107.2(2)
C110 C106 P1 123.35(18)
C107 C106 P1 129.12(19)
C110 C106 Fe1 69.40(13)
C107 C106 Fe1 69.21(14)
P1 C106 Fe1 131.86(13)
C108 C107 C106 107.9(2)
C108 C107 Fe1 69.57(15)
C106 C107 Fe1 69.79(14)
C108 C107 H107 126.0
C106 C107 H107 126.0
Fe1 C107 H107 126.2
C109 C108 C107 108.5(2)
C109 C108 Fe1 69.96(15)
C107 C108 Fe1 69.61(14)
C109 C108 H108 125.7
C107 C108 H108 125.7
Fe1 C108 H108 126.3
C108 C109 C110 108.0(2)
C108 C109 Fe1 69.56(15)
C110 C109 Fe1 69.63(14)
C108 C109 H109 126.0
C110 C109 H109 126.0
Fe1 C109 H109 126.4
C109 C110 C106 108.5(2)
C109 C110 Fe1 69.72(15)
C106 C110 Fe1 69.72(14)
C109 C110 H110 125.8
C106 C110 H110 125.8
Fe1 C110 H110 126.4
N1 C111 C101 177.1(3)
C113 C112 C117 118.8(2)
C113 C112 P1 123.34(19)
C117 C112 P1 117.87(18)
C114 C113 C112 120.4(2)
C114 C113 H113 119.8
C112 C113 H113 119.8
C115 C114 C113 120.3(3)
C115 C114 H114 119.8
C113 C114 H114 119.8
C114 C115 C116 119.8(3)
C114 C115 H115 120.1
C116 C115 H115 120.1
C115 C116 C117 120.6(3)
C115 C116 H116 119.7
C117 C116 H116 119.7
C116 C117 C112 120.2(2)
C116 C117 H117 119.9
C112 C117 H117 119.9
C123 C118 C119 119.3(2)
C123 C118 P1 118.66(18)
C119 C118 P1 122.06(19)
C120 C119 C118 120.3(2)
C120 C119 H119 119.8
C118 C119 H119 119.8
C121 C120 C119 119.9(2)
C121 C120 H120 120.0
C119 C120 H120 120.0
C120 C121 C122 120.1(3)
C120 C121 H121 119.9
C122 C121 H121 119.9
C121 C122 C123 120.3(3)
C121 C122 H122 119.8
C123 C122 H122 119.8
C122 C123 C118 120.0(2)
C122 C123 H123 120.0
C118 C123 H123 120.0
C205 C201 C211 126.2(2)
C205 C201 C202 108.3(2)
C211 C201 C202 125.5(3)
C205 C201 Fe2 70.12(14)
C211 C201 Fe2 127.71(19)
C202 C201 Fe2 69.72(14)
C203 C202 C201 107.2(2)
C203 C202 Fe2 70.47(15)
C201 C202 Fe2 68.93(14)
C203 C202 H202 126.4
C201 C202 H202 126.4
Fe2 C202 H202 125.8
C204 C203 C202 108.7(2)
C204 C203 Fe2 69.90(16)
C202 C203 Fe2 69.18(14)
C204 C203 H203 125.6
C202 C203 H203 125.6
Fe2 C203 H203 126.9
C203 C204 C205 108.9(3)
C203 C204 Fe2 69.97(16)
C205 C204 Fe2 69.41(16)
C203 C204 H204 125.6
C205 C204 H204 125.6
Fe2 C204 H204 126.6
C204 C205 C201 107.0(2)
C204 C205 Fe2 70.09(15)
C201 C205 Fe2 68.80(14)
C204 C205 H205 126.5
C201 C205 H205 126.5
Fe2 C205 H205 126.1
C210 C206 C207 107.1(2)
C210 C206 P2 128.46(18)
C207 C206 P2 124.32(19)
C210 C206 Fe2 69.42(13)
C207 C206 Fe2 69.43(13)
P2 C206 Fe2 129.03(12)
C208 C207 C206 107.9(2)
C208 C207 Fe2 69.82(14)
C206 C207 Fe2 69.45(13)
C208 C207 H207 126.0
C206 C207 H207 126.0
Fe2 C207 H207 126.3
C209 C208 C207 108.4(2)
C209 C208 Fe2 69.74(15)
C207 C208 Fe2 69.45(14)
C209 C208 H208 125.8
C207 C208 H208 125.8
Fe2 C208 H208 126.6
C208 C209 C210 108.3(2)
C208 C209 Fe2 69.88(15)
C210 C209 Fe2 69.55(14)
C208 C209 H209 125.8
C210 C209 H209 125.8
Fe2 C209 H209 126.3
C209 C210 C206 108.3(2)
C209 C210 Fe2 69.85(15)
C206 C210 Fe2 69.52(13)
C209 C210 H210 125.9
C206 C210 H210 125.9
Fe2 C210 H210 126.3
N2 C211 C201 176.5(3)
C217 C212 C213 118.5(2)
C217 C212 P2 123.49(18)
C213 C212 P2 117.80(18)
C214 C213 C212 120.5(2)
C214 C213 H213 119.8
C212 C213 H213 119.8
C215 C214 C213 120.7(3)
C215 C214 H214 119.6
C213 C214 H214 119.6
C214 C215 C216 119.4(2)
C214 C215 H215 120.3
C216 C215 H215 120.3
C215 C216 C217 120.4(3)
C215 C216 H216 119.8
C217 C216 H216 119.8
C212 C217 C216 120.5(2)
C212 C217 H217 119.8
C216 C217 H217 119.8
C219 C218 C223 119.4(2)
C219 C218 P2 119.36(18)
C223 C218 P2 121.27(18)
C220 C219 C218 119.8(2)
C220 C219 H219 120.1
C218 C219 H219 120.1
C221 C220 C219 120.5(2)
C221 C220 H220 119.8
C219 C220 H220 119.8
C220 C221 C222 120.0(2)
C220 C221 H221 120.0
C222 C221 H221 120.0
C221 C222 C223 120.2(2)
C221 C222 H222 119.9
C223 C222 H222 119.9
C222 C223 C218 120.1(2)
C222 C223 H223 120.0
C218 C223 H223 120.0
C311 C301 C305 126.3(3)
C311 C301 C302 125.7(3)
C305 C301 C302 108.0(2)
C311 C301 Fe3 128.1(2)
C305 C301 Fe3 69.73(15)
C302 C301 Fe3 69.78(14)
C303 C302 C301 107.1(3)
C303 C302 Fe3 70.21(16)
C301 C302 Fe3 68.91(15)
C303 C302 H302 126.5
C301 C302 H302 126.5
Fe3 C302 H302 126.0
C302 C303 C304 108.9(2)
C302 C303 Fe3 69.58(15)
C304 C303 Fe3 69.69(16)
C302 C303 H303 125.6
C304 C303 H303 125.6
Fe3 C303 H303 126.8
C303 C304 C305 108.7(3)
C303 C304 Fe3 70.10(16)
C305 C304 Fe3 69.48(16)
C303 C304 H304 125.6
C305 C304 H304 125.6
Fe3 C304 H304 126.4
C304 C305 C301 107.2(2)
C304 C305 Fe3 70.06(16)
C301 C305 Fe3 69.21(15)
C304 C305 H305 126.4
C301 C305 H305 126.4
Fe3 C305 H305 125.9
C310 C306 C307 106.9(2)
C310 C306 P3 130.09(19)
C307 C306 P3 123.05(18)
C310 C306 Fe3 69.57(14)
C307 C306 Fe3 69.39(13)
P3 C306 Fe3 126.89(13)
C308 C307 C306 108.1(2)
C308 C307 Fe3 70.01(15)
C306 C307 Fe3 69.27(13)
C308 C307 H307 125.9
C306 C307 H307 125.9
Fe3 C307 H307 126.4
C309 C308 C307 108.4(2)
C309 C308 Fe3 69.84(15)
C307 C308 Fe3 69.30(14)
C309 C308 H308 125.8
C307 C308 H308 125.8
Fe3 C308 H308 126.6
C308 C309 C310 108.5(2)
C308 C309 Fe3 69.83(15)
C310 C309 Fe3 69.49(14)
C308 C309 H309 125.8
C310 C309 H309 125.8
Fe3 C309 H309 126.5
C309 C310 C306 108.2(2)
C309 C310 Fe3 69.90(15)
C306 C310 Fe3 69.14(14)
C309 C310 H310 125.9
C306 C310 H310 125.9
Fe3 C310 H310 126.6
N3 C311 C301 176.2(4)
C317 C312 C313 118.0(3)
C317 C312 P3 123.5(2)
C313 C312 P3 118.2(2)
C312 C313 C314 120.4(3)
C312 C313 H313 119.8
C314 C313 H313 119.8
C315 C314 C313 121.0(3)
C315 C314 H314 119.5
C313 C314 H314 119.5
C316 C315 C314 118.9(3)
C316 C315 H315 120.5
C314 C315 H315 120.5
C315 C316 C317 120.9(3)
C315 C316 H316 119.5
C317 C316 H316 119.5
C312 C317 C316 120.7(3)
C312 C317 H317 119.7
C316 C317 H317 119.7
C323 C318 C319 119.2(2)
C323 C318 P3 121.97(19)
C319 C318 P3 118.83(19)
C320 C319 C318 120.1(2)
C320 C319 H319 120.0
C318 C319 H319 120.0
C321 C320 C319 120.3(3)
C321 C320 H320 119.8
C319 C320 H320 119.8
C320 C321 C322 120.0(3)
C320 C321 H321 120.0
C322 C321 H321 120.0
C321 C322 C323 120.1(3)
C321 C322 H322 120.0
C323 C322 H322 120.0
C322 C323 C318 120.2(2)
C322 C323 H323 119.9
C318 C323 H323 119.9
C405 C401 C411 128.6(3)
C405 C401 C402 108.0(3)
C411 C401 C402 123.2(3)
C405 C401 Fe4 69.54(16)
C411 C401 Fe4 128.9(2)
C402 C401 Fe4 70.27(16)
C403 C402 C401 107.2(3)
C403 C402 Fe4 70.65(19)
C401 C402 Fe4 68.24(16)
C403 C402 H402 126.4
C401 C402 H402 126.4
Fe4 C402 H402 126.3
C402 C403 C404 108.2(3)
C402 C403 Fe4 69.44(18)
C404 C403 Fe4 68.93(18)
C402 C403 H403 125.9
C404 C403 H403 125.9
Fe4 C403 H403 127.3
C403 C404 C405 109.2(3)
C403 C404 Fe4 70.94(18)
C405 C404 Fe4 69.04(16)
C403 C404 H404 125.4
C405 C404 H404 125.4
Fe4 C404 H404 126.2
C404 C405 C401 107.3(3)
C404 C405 Fe4 70.36(17)
C401 C405 Fe4 69.59(16)
C404 C405 H405 126.3
C401 C405 H405 126.3
Fe4 C405 H405 125.3
C410 C406 C407 106.8(2)
C410 C406 P4 123.29(18)
C407 C406 P4 129.8(2)
C410 C406 Fe4 68.68(14)
C407 C406 Fe4 69.85(15)
P4 C406 Fe4 127.45(13)
C408 C407 C406 108.4(2)
C408 C407 Fe4 69.99(16)
C406 C407 Fe4 69.14(15)
C408 C407 H407 125.8
C406 C407 H407 125.8
Fe4 C407 H407 126.6
C409 C408 C407 108.1(2)
C409 C408 Fe4 68.87(15)
C407 C408 Fe4 69.49(15)
C409 C408 H408 125.9
C407 C408 H408 125.9
Fe4 C408 H408 127.3
C408 C409 C410 108.2(2)
C408 C409 Fe4 70.70(15)
C410 C409 Fe4 69.06(14)
C408 C409 H409 125.9
C410 C409 H409 125.9
Fe4 C409 H409 125.9
C409 C410 C406 108.5(2)
C409 C410 Fe4 69.90(15)
C406 C410 Fe4 70.10(14)
C409 C410 H410 125.8
C406 C410 H410 125.8
Fe4 C410 H410 125.8
N4 C411 C401 176.5(3)
C413 C412 C417 118.3(2)
C413 C412 P4 117.88(19)
C417 C412 P4 123.48(19)
C414 C413 C412 120.5(3)
C414 C413 H413 119.8
C412 C413 H413 119.8
C415 C414 C413 120.7(3)
C415 C414 H414 119.6
C413 C414 H414 119.6
C416 C415 C414 119.6(3)
C416 C415 H415 120.2
C414 C415 H415 120.2
C415 C416 C417 120.3(3)
C415 C416 H416 119.8
C417 C416 H416 119.8
C416 C417 C412 120.5(3)
C416 C417 H417 119.7
C412 C417 H417 119.7
C419 C418 C423 120.7(2)
C419 C418 P4 118.47(18)
C423 C418 P4 120.76(15)
C420 C419 C418 120.1(2)
C420 C419 H419 120.0
C418 C419 H419 120.0
C421 C420 C419 120.2(2)
C421 C420 H420 119.9
C419 C420 H420 119.9
C420 C421 C422 119.7(2)
C420 C421 H421 120.1
C422 C421 H421 120.1
C421 C422 C423 121.5(2)
C421 C422 H422 119.2
C423 C422 H422 119.2
C422 C423 C418 117.71(16)
C422 C423 H423 121.1
C418 C423 H423 121.1
Cl2S C2S Cl1S 112.4
Cl2S C2S H2S1 109.1
Cl1S C2S H2S1 109.1
Cl2S C2S H2S2 109.1
Cl1S C2S H2S2 109.1
H2S1 C2S H2S2 107.9
Cl4S C1S Cl3S 112.4
Cl4S C1S H1S1 109.1
Cl3S C1S H1S1 109.1
Cl4S C1S H1S2 109.1
Cl3S C1S H1S2 109.1
H1S1 C1S H1S2 107.9
Cl6S C3S Cl5S 112.4
Cl6S C3S H3S1 109.1
Cl5S C3S H3S1 109.1
Cl6S C3S H3S2 109.1
Cl5S C3S H3S2 109.1
H3S1 C3S H3S2 107.9
Cl8S C4S Cl7S 112.4
Cl8S C4S H4S1 109.1
Cl7S C4S H4S1 109.1
Cl8S C4S H4S2 109.1
Cl7S C4S H4S2 109.1
H4S1 C4S H4S2 107.9

loop_
_geom_bond_atom_site_label_1
_geom_bond_atom_site_label_2
_geom_bond_distance
Ag1 P1 2.4791(6)
Ag1 P2 2.4800(6)
Ag1 Cl2 2.6500(6)
Ag1 Cl1 2.6671(6)
Ag2 P4 2.4804(6)
Ag2 P3 2.4818(6)
Ag2 Cl2 2.6563(6)
Ag2 Cl1 2.6675(6)
Fe1 C101 2.023(3)
Fe1 C102 2.035(3)
Fe1 C108 2.039(3)
Fe1 C107 2.040(3)
Fe1 C110 2.043(2)
Fe1 C105 2.044(3)
Fe1 C109 2.045(3)
Fe1 C106 2.048(2)
Fe1 C103 2.053(3)
Fe1 C104 2.058(3)
Fe2 C201 2.029(2)
Fe2 C202 2.040(2)
Fe2 C210 2.042(2)
Fe2 C207 2.043(2)
Fe2 C206 2.044(2)
Fe2 C209 2.046(3)
Fe2 C205 2.047(3)
Fe2 C208 2.048(3)
Fe2 C204 2.056(3)
Fe2 C203 2.057(3)
Fe3 C301 2.033(3)
Fe3 C306 2.036(2)
Fe3 C307 2.037(2)
Fe3 C305 2.040(3)
Fe3 C310 2.041(3)
Fe3 C302 2.045(3)
Fe3 C308 2.047(3)
Fe3 C309 2.047(3)
Fe3 C304 2.048(3)
Fe3 C303 2.053(3)
Fe4 C410 2.020(3)
Fe4 C405 2.028(3)
Fe4 C401 2.028(3)
Fe4 C409 2.031(3)
Fe4 C406 2.039(2)
Fe4 C404 2.045(3)
Fe4 C407 2.049(3)
Fe4 C408 2.055(3)
Fe4 C402 2.056(3)
Fe4 C403 2.071(3)
P1 C106 1.807(2)
P1 C112 1.829(2)
P1 C118 1.830(2)
P2 C206 1.808(2)
P2 C218 1.826(2)
P2 C212 1.827(2)
P3 C306 1.804(2)
P3 C318 1.825(2)
P3 C312 1.828(2)
P4 C406 1.807(2)
P4 C418 1.823(2)
P4 C412 1.827(2)
N1 C111 1.144(4)
N2 C211 1.141(4)
N3 C311 1.145(4)
N4 C411 1.144(4)
C101 C111 1.430(4)
C101 C102 1.430(4)
C101 C105 1.435(4)
C102 C103 1.424(4)
C102 H102 0.9500
C103 C104 1.406(4)
C103 H103 0.9500
C104 C105 1.415(4)
C104 H104 0.9500
C105 H105 0.9500
C106 C110 1.429(3)
C106 C107 1.432(3)
C107 C108 1.423(4)
C107 H107 0.9500
C108 C109 1.413(4)
C108 H108 0.9500
C109 C110 1.420(4)
C109 H109 0.9500
C110 H110 0.9500
C112 C113 1.391(3)
C112 C117 1.394(3)
C113 C114 1.390(4)
C113 H113 0.9500
C114 C115 1.375(4)
C114 H114 0.9500
C115 C116 1.377(4)
C115 H115 0.9500
C116 C117 1.386(4)
C116 H116 0.9500
C117 H117 0.9500
C118 C123 1.394(3)
C118 C119 1.396(3)
C119 C120 1.388(4)
C119 H119 0.9500
C120 C121 1.383(4)
C120 H120 0.9500
C121 C122 1.384(4)
C121 H121 0.9500
C122 C123 1.387(4)
C122 H122 0.9500
C123 H123 0.9500
C201 C205 1.430(4)
C201 C211 1.434(4)
C201 C202 1.437(3)
C202 C203 1.413(4)
C202 H202 0.9500
C203 C204 1.411(4)
C203 H203 0.9500
C204 C205 1.420(4)
C204 H204 0.9500
C205 H205 0.9500
C206 C210 1.433(3)
C206 C207 1.435(3)
C207 C208 1.424(4)
C207 H207 0.9500
C208 C209 1.413(4)
C208 H208 0.9500
C209 C210 1.419(3)
C209 H209 0.9500
C210 H210 0.9500
C212 C217 1.393(3)
C212 C213 1.397(3)
C213 C214 1.387(4)
C213 H213 0.9500
C214 C215 1.380(4)
C214 H214 0.9500
C215 C216 1.383(4)
C215 H215 0.9500
C216 C217 1.394(3)
C216 H216 0.9500
C217 H217 0.9500
C218 C219 1.393(3)
C218 C223 1.399(3)
C219 C220 1.390(4)
C219 H219 0.9500
C220 C221 1.380(4)
C220 H220 0.9500
C221 C222 1.383(4)
C221 H221 0.9500
C222 C223 1.387(3)
C222 H222 0.9500
C223 H223 0.9500
C301 C311 1.426(4)
C301 C305 1.429(4)
C301 C302 1.439(4)
C302 C303 1.409(4)
C302 H302 0.9500
C303 C304 1.410(4)
C303 H303 0.9500
C304 C305 1.414(4)
C304 H304 0.9500
C305 H305 0.9500
C306 C310 1.437(3)
C306 C307 1.438(3)
C307 C308 1.420(3)
C307 H307 0.9500
C308 C309 1.411(4)
C308 H308 0.9500
C309 C310 1.419(4)
C309 H309 0.9500
C310 H310 0.9500
C312 C317 1.376(4)
C312 C313 1.378(4)
C313 C314 1.391(4)
C313 H313 0.9500
C314 C315 1.359(5)
C314 H314 0.9500
C315 C316 1.357(5)
C315 H315 0.9500
C316 C317 1.389(4)
C316 H316 0.9500
C317 H317 0.9500
C318 C323 1.394(3)
C318 C319 1.394(3)
C319 C320 1.387(4)
C319 H319 0.9500
C320 C321 1.380(4)
C320 H320 0.9500
C321 C322 1.385(4)
C321 H321 0.9500
C322 C323 1.387(4)
C322 H322 0.9500
C323 H323 0.9500
C401 C405 1.416(4)
C401 C411 1.421(4)
C401 C402 1.447(4)
C402 C403 1.408(5)
C402 H402 0.9500
C403 C404 1.412(5)
C403 H403 0.9500
C404 C405 1.413(5)
C404 H404 0.9500
C405 H405 0.9500
C406 C410 1.429(3)
C406 C407 1.432(3)
C407 C408 1.421(4)
C407 H407 0.9500
C408 C409 1.412(4)
C408 H408 0.9500
C409 C410 1.420(4)
C409 H409 0.9500
C410 H410 0.9500
C412 C413 1.390(3)
C412 C417 1.395(3)
C413 C414 1.387(4)
C413 H413 0.9500
C414 C415 1.374(4)
C414 H414 0.9500
C415 C416 1.373(4)
C415 H415 0.9500
C416 C417 1.393(4)
C416 H416 0.9500
C417 H417 0.9500
C418 C419 1.393(3)
C418 C423 1.407(2)
C419 C420 1.389(4)
C419 H419 0.9500
C420 C421 1.386(4)
C420 H420 0.9500
C421 C422 1.386(4)
C421 H421 0.9500
C422 C423 1.404(3)
C422 H422 0.9500
C423 H423 0.9500
C2S Cl2S 1.7389
C2S Cl1S 1.7475
C2S H2S1 0.9900
C2S H2S2 0.9900
C1S Cl4S 1.7389
C1S Cl3S 1.7475
C1S H1S1 0.9900
C1S H1S2 0.9900
C3S Cl6S 1.7389
C3S Cl5S 1.7475
C3S H3S1 0.9900
C3S H3S2 0.9900
C4S Cl8S 1.7389
C4S Cl7S 1.7476
C4S H4S1 0.9900
C4S H4S2 0.9900
